data_4134524
loop_
_publ_author_name
'Dai, Wen'
'Geib, Steven J.'
'Curran, Dennis P.'

_publ_section_title
;
 1,4-Hydroboration Reactions of Electron-Poor Aromatic Rings by
 N-Heterocyclic Carbene Boranes.
;
_journal_name_full 'Journal of the American Chemical Society'
_journal_paper_doi 10.1021/jacs.0c00490
_journal_year 2020
_chemical_absolute_configuration unk
_chemical_formula_sum 'C13 H15 B N4'
_chemical_formula_weight 238.10
_space_group_crystal_system orthorhombic
_space_group_IT_number 19
_space_group_name_Hall 'P 2ac 2ab'
_space_group_name_H-M_alt 'P 21 21 21'
_atom_sites_solution_hydrogens mixed
_audit_creation_method SHELXL-2017/1
_cell_angle_alpha 90
_cell_angle_beta 90
_cell_angle_gamma 90
_cell_formula_units_Z 4
_cell_length_a 8.2143(6)
_cell_length_b 11.9850(7)
_cell_length_c 13.1610(10)
_cell_measurement_reflns_used 3108
_cell_measurement_temperature 150(2)
_cell_measurement_theta_max 66.246
_cell_measurement_theta_min 6.533
_cell_volume 1295.68(16)
_computing_structure_refinement 'SHELXL-2017/1 (Sheldrick, 2017)'
_computing_structure_solution 'SHELXT 2014/5 (Sheldrick, 2014)'
_diffrn_ambient_temperature 150(2)
_diffrn_measured_fraction_theta_full 0.985
_diffrn_measured_fraction_theta_max 0.985
_diffrn_measurement_device_type 'Bruker Apex II CCD'
_diffrn_measurement_method 'omega and phi scans'
_diffrn_radiation_type CuK\a
_diffrn_radiation_wavelength 1.54184
_diffrn_reflns_av_R_equivalents 0.0741
_diffrn_reflns_av_unetI/netI 0.0748
_diffrn_reflns_Laue_measured_fraction_full 0.985
_diffrn_reflns_Laue_measured_fraction_max 0.985
_diffrn_reflns_limit_h_max 9
_diffrn_reflns_limit_h_min -9
_diffrn_reflns_limit_k_max 14
_diffrn_reflns_limit_k_min -14
_diffrn_reflns_limit_l_max 13
_diffrn_reflns_limit_l_min -15
_diffrn_reflns_number 13207
_diffrn_reflns_point_group_measured_fraction_full 0.989
_diffrn_reflns_point_group_measured_fraction_max 0.989
_diffrn_reflns_theta_full 67.684
_diffrn_reflns_theta_max 68.302
_diffrn_reflns_theta_min 4.991
_diffrn_source 'Bruker X8 Prospector Ultra Cu IMuS'
_exptl_absorpt_coefficient_mu 0.590
_exptl_absorpt_correction_T_max 0.98
_exptl_absorpt_correction_T_min 0.92
_exptl_absorpt_correction_type multi-scan
_exptl_absorpt_process_details 'Bruker Sadabs'
_exptl_crystal_colour colorless
_exptl_crystal_density_diffrn 1.221
_exptl_crystal_description chunk
_exptl_crystal_F_000 504
_exptl_crystal_size_max 0.12
_exptl_crystal_size_mid 0.06
_exptl_crystal_size_min 0.04
_refine_diff_density_max 0.358
_refine_diff_density_min -0.207
_refine_diff_density_rms 0.079
_refine_ls_abs_structure_details
;
 Refined as an inversion twin.
;
_refine_ls_extinction_method none
_refine_ls_goodness_of_fit_ref 1.125
_refine_ls_hydrogen_treatment mixed
_refine_ls_matrix_type full
_refine_ls_number_parameters 202
_refine_ls_number_reflns 2351
_refine_ls_number_restraints 0
_refine_ls_restrained_S_all 1.125
_refine_ls_R_factor_all 0.0725
_refine_ls_R_factor_gt 0.0657
_refine_ls_shift/su_max 0.000
_refine_ls_shift/su_mean 0.000
_refine_ls_structure_factor_coef Fsqd
_refine_ls_weighting_details 'w=1/[\s^2^(Fo^2^)+(0.1044P)^2^] where P=(Fo^2^+2Fc^2^)/3'
_refine_ls_weighting_scheme calc
_refine_ls_wR_factor_gt 0.1514
_refine_ls_wR_factor_ref 0.1576
_reflns_Friedel_coverage 0.724
_reflns_Friedel_fraction_full 0.995
_reflns_Friedel_fraction_max 0.995
_reflns_number_gt 2062
_reflns_number_total 2351
_reflns_threshold_expression 'I > 2\s(I)'
_cod_data_source_file ja0c00490_si_002.cif
_cod_data_source_block WD12819_0m_a
_cod_depositor_comments
;

2020-10-09
Z value and formula fixed to values more according to usual
chemical conventions.                 miguel
;
_cod_original_formula_weight 119.05
_cod_original_formula_units_Z 8
_cod_original_formula_sum 'C6.50 H7.50 B0.50 N2'
_cod_database_code 4134524
_shelx_shelxl_version_number 2017/1
_shelx_space_group_comment
;
The symmetry employed for this shelxl refinement is uniquely defined
by the following loop, which should always be used as a source of
symmetry information in preference to the above space-group names.
They are only intended as comments.
;

loop_
_space_group_symop_operation_xyz
'x, y, z'
'-x+1/2, -y, z+1/2'
'-x, y+1/2, -z+1/2'
'x+1/2, -y+1/2, -z'

loop_
_atom_site_label
_atom_site_type_symbol
_atom_site_fract_x
_atom_site_fract_y
_atom_site_fract_z
_atom_site_U_iso_or_equiv
_atom_site_adp_type
_atom_site_occupancy
_atom_site_site_symmetry_order
_atom_site_calc_flag
_atom_site_refinement_flags_posn
_atom_site_refinement_flags_adp
_atom_site_refinement_flags_occupancy
_atom_site_disorder_assembly
_atom_site_disorder_group
B1 B 0.7089(5) 0.4050(3) 0.3303(3) 0.0555(9) Uani 1 1 d . . . . .
H1A H 0.589(5) 0.387(3) 0.300(3) 0.058(10) Uiso 1 1 d . . . . .
H1B H 0.803(5) 0.342(3) 0.301(3) 0.060(11) Uiso 1 1 d . . . . .
C1 C 0.7565(4) 0.5263(2) 0.2845(3) 0.0535(8) Uani 1 1 d . . . . .
N1 N 0.9065(4) 0.5639(2) 0.2634(2) 0.0581(7) Uani 1 1 d . . . . .
C2 C 0.8986(6) 0.6712(3) 0.2235(3) 0.0664(10) Uani 1 1 d . . . . .
H2 H 0.998(6) 0.698(5) 0.204(4) 0.074(14) Uiso 1 1 d . . . . .
N2 N 0.6541(4) 0.6101(2) 0.2583(2) 0.0560(8) Uani 1 1 d . . . . .
C3 C 0.7411(6) 0.6987(3) 0.2210(3) 0.0647(10) Uani 1 1 d . . . . .
H3 H 0.685(6) 0.755(5) 0.197(4) 0.084(15) Uiso 1 1 d . . . . .
N3 N 0.2802(5) 0.3815(3) 0.4822(3) 0.0714(9) Uani 1 1 d . . . . .
C4 C 1.0593(5) 0.5048(4) 0.2786(3) 0.0709(10) Uani 1 1 d . . . . .
H4A H 1.038030 0.424510 0.283364 0.106 Uiso 1 1 calc R U . . .
H4B H 1.110509 0.530666 0.341623 0.106 Uiso 1 1 calc R U . . .
H4C H 1.132141 0.519437 0.221212 0.106 Uiso 1 1 calc R U . . .
N4 N 1.1586(5) 0.6259(3) 0.5937(3) 0.0680(9) Uani 1 1 d . . . . .
C5 C 0.4776(5) 0.6090(3) 0.2644(3) 0.0641(9) Uani 1 1 d . . . . .
H5A H 0.440082 0.533208 0.279405 0.096 Uiso 1 1 calc R U . . .
H5B H 0.431767 0.633561 0.199359 0.096 Uiso 1 1 calc R U . . .
H5C H 0.441932 0.659662 0.318441 0.096 Uiso 1 1 calc R U . . .
C6 C 0.7035(5) 0.4080(3) 0.4571(3) 0.0563(9) Uani 1 1 d . . . . .
H6 H 0.687(4) 0.326(3) 0.478(3) 0.043(8) Uiso 1 1 d . . . . .
C7 C 0.5631(5) 0.4759(3) 0.4958(3) 0.0558(8) Uani 1 1 d . . . . .
C8 C 0.5756(5) 0.5795(3) 0.5337(3) 0.0580(8) Uani 1 1 d . . . . .
H8 H 0.476(5) 0.613(4) 0.558(3) 0.055(10) Uiso 1 1 d . . . . .
C9 C 0.7369(5) 0.6358(3) 0.5465(3) 0.0613(10) Uani 1 1 d . . . . .
H9A H 0.741(5) 0.669(3) 0.616(3) 0.055(10) Uiso 1 1 d . . . . .
H9B H 0.753(5) 0.691(4) 0.494(3) 0.060(10) Uiso 1 1 d . . . . .
C10 C 0.8774(5) 0.5538(3) 0.5364(3) 0.0568(9) Uani 1 1 d . . . . .
C11 C 0.8584(5) 0.4507(3) 0.4992(3) 0.0562(8) Uani 1 1 d . . . . .
H11 H 0.947(6) 0.413(5) 0.491(3) 0.071(12) Uiso 1 1 d . . . . .
C12 C 0.4050(5) 0.4249(3) 0.4882(3) 0.0593(9) Uani 1 1 d . . . . .
C13 C 1.0334(5) 0.5928(3) 0.5682(3) 0.0597(9) Uani 1 1 d . . . . .

loop_
_atom_site_aniso_label
_atom_site_aniso_U_11
_atom_site_aniso_U_22
_atom_site_aniso_U_33
_atom_site_aniso_U_23
_atom_site_aniso_U_13
_atom_site_aniso_U_12
B1 0.070(2) 0.0296(15) 0.067(2) -0.0008(14) -0.0013(17) 0.0031(16)
C1 0.071(2) 0.0337(16) 0.0556(18) -0.0037(12) -0.0016(14) 0.0029(14)
N1 0.0681(19) 0.0419(15) 0.0643(17) -0.0021(12) 0.0047(12) -0.0017(13)
C2 0.087(3) 0.0407(17) 0.072(2) -0.0010(15) 0.0091(19) -0.0126(19)
N2 0.078(2) 0.0304(13) 0.0594(16) -0.0013(11) 0.0006(12) 0.0011(12)
C3 0.096(3) 0.0288(16) 0.069(2) 0.0020(13) 0.002(2) -0.0025(16)
N3 0.076(2) 0.0447(17) 0.094(2) -0.0063(16) 0.0010(17) -0.0025(16)
C4 0.070(2) 0.062(2) 0.081(3) 0.0016(18) 0.0014(18) -0.0036(18)
N4 0.077(2) 0.0480(16) 0.079(2) -0.0029(15) -0.0059(16) -0.0019(16)
C5 0.080(2) 0.0400(18) 0.072(2) -0.0003(15) -0.0024(16) 0.0094(16)
C6 0.074(2) 0.0300(15) 0.065(2) 0.0041(12) 0.0002(15) 0.0006(15)
C7 0.070(2) 0.0380(15) 0.0595(18) 0.0032(13) 0.0028(15) -0.0010(15)
C8 0.073(2) 0.0372(16) 0.0640(19) 0.0033(13) 0.0016(16) 0.0012(15)
C9 0.079(3) 0.0329(16) 0.072(2) 0.0008(15) -0.0005(17) 0.0014(16)
C10 0.073(2) 0.0377(16) 0.0601(18) 0.0050(13) 0.0006(14) 0.0016(15)
C11 0.070(2) 0.0380(16) 0.0604(19) 0.0059(13) 0.0000(15) 0.0045(15)
C12 0.069(2) 0.0393(16) 0.069(2) -0.0015(14) -0.0005(15) 0.0040(16)
C13 0.077(3) 0.0400(17) 0.062(2) 0.0031(13) -0.0035(16) 0.0017(17)

loop_
_atom_type_symbol
_atom_type_description
_atom_type_scat_dispersion_real
_atom_type_scat_dispersion_imag
_atom_type_scat_source
C C 0.0181 0.0091 'International Tables Vol C Tables 4.2.6.8 and 6.1.1.4'
H H 0.0000 0.0000 'International Tables Vol C Tables 4.2.6.8 and 6.1.1.4'
B B 0.0090 0.0039 'International Tables Vol C Tables 4.2.6.8 and 6.1.1.4'
N N 0.0311 0.0180 'International Tables Vol C Tables 4.2.6.8 and 6.1.1.4'

loop_
_geom_angle_atom_site_label_1
_geom_angle_atom_site_label_2
_geom_angle_atom_site_label_3
_geom_angle
_geom_angle_site_symmetry_1
_geom_angle_site_symmetry_3
_geom_angle_publ_flag
C1 B1 C6 111.0(3) . . ?
C1 B1 H1A 105(2) . . ?
C6 B1 H1A 110(2) . . ?
C1 B1 H1B 108(2) . . ?
C6 B1 H1B 111(2) . . ?
H1A B1 H1B 111(3) . . ?
N1 C1 N2 105.6(3) . . ?
N1 C1 B1 126.8(3) . . ?
N2 C1 B1 127.6(3) . . ?
C1 N1 C2 110.2(3) . . ?
C1 N1 C4 126.9(3) . . ?
C2 N1 C4 122.9(3) . . ?
C3 C2 N1 106.5(4) . . ?
C3 C2 H2 140(3) . . ?
N1 C2 H2 113(3) . . ?
C1 N2 C3 110.0(3) . . ?
C1 N2 C5 126.8(3) . . ?
C3 N2 C5 123.1(3) . . ?
C2 C3 N2 107.7(3) . . ?
C2 C3 H3 135(3) . . ?
N2 C3 H3 117(3) . . ?
N1 C4 H4A 109.5 . . ?
N1 C4 H4B 109.5 . . ?
H4A C4 H4B 109.5 . . ?
N1 C4 H4C 109.5 . . ?
H4A C4 H4C 109.5 . . ?
H4B C4 H4C 109.5 . . ?
N2 C5 H5A 109.5 . . ?
N2 C5 H5B 109.5 . . ?
H5A C5 H5B 109.5 . . ?
N2 C5 H5C 109.5 . . ?
H5A C5 H5C 109.5 . . ?
H5B C5 H5C 109.5 . . ?
C11 C6 C7 110.3(3) . . ?
C11 C6 B1 111.0(3) . . ?
C7 C6 B1 111.8(3) . . ?
C11 C6 H6 110.4(19) . . ?
C7 C6 H6 109(2) . . ?
B1 C6 H6 104(2) . . ?
C8 C7 C12 119.2(3) . . ?
C8 C7 C6 124.7(4) . . ?
C12 C7 C6 116.1(3) . . ?
C7 C8 C9 121.8(4) . . ?
C7 C8 H8 116(3) . . ?
C9 C8 H8 122(3) . . ?
C8 C9 C10 111.8(3) . . ?
C8 C9 H9A 108(2) . . ?
C10 C9 H9A 108(2) . . ?
C8 C9 H9B 111(3) . . ?
C10 C9 H9B 106(3) . . ?
H9A C9 H9B 112(3) . . ?
C11 C10 C13 121.0(3) . . ?
C11 C10 C9 122.7(4) . . ?
C13 C10 C9 116.4(3) . . ?
C10 C11 C6 123.8(4) . . ?
C10 C11 H11 116(3) . . ?
C6 C11 H11 120(3) . . ?
N3 C12 C7 178.3(3) . . ?
N4 C13 C10 179.0(4) . . ?

loop_
_geom_bond_atom_site_label_1
_geom_bond_atom_site_label_2
_geom_bond_distance
_geom_bond_site_symmetry_2
_geom_bond_publ_flag
B1 C1 1.622(4) . ?
B1 C6 1.670(5) . ?
B1 H1A 1.08(4) . ?
B1 H1B 1.15(4) . ?
C1 N1 1.341(5) . ?
C1 N2 1.354(4) . ?
N1 C2 1.390(5) . ?
N1 C4 1.455(5) . ?
C2 C3 1.336(7) . ?
C2 H2 0.92(5) . ?
N2 C3 1.371(5) . ?
N2 C5 1.452(6) . ?
C3 H3 0.88(6) . ?
N3 C12 1.152(5) . ?
C4 H4A 0.9800 . ?
C4 H4B 0.9800 . ?
C4 H4C 0.9800 . ?
N4 C13 1.152(5) . ?
C5 H5A 0.9800 . ?
C5 H5B 0.9800 . ?
C5 H5C 0.9800 . ?
C6 C11 1.479(6) . ?
C6 C7 1.501(5) . ?
C6 H6 1.03(4) . ?
C7 C8 1.342(5) . ?
C7 C12 1.439(6) . ?
C8 C9 1.496(6) . ?
C8 H8 0.97(4) . ?
C9 C10 1.521(5) . ?
C9 H9A 0.99(4) . ?
C9 H9B 0.97(5) . ?
C10 C11 1.338(5) . ?
C10 C13 1.427(6) . ?
C11 H11 0.87(5) . ?
